data_1566233
loop_
_publ_author_name
'Richard Pazout'

_publ_section_title
;
 Distribution of Bi in the crystal structure of Bi-rich jamesonite, FePb4
 (Sb5.48Bi0.52)S14
;
_journal_name_full 'Journal of GeoSciences'
_journal_page_first 261
_journal_page_last 265
_journal_paper_doi 10.3190/jgeosci.312
_journal_volume 65
_journal_year 2020
_chemical_absolute_configuration .
_chemical_formula_sum 'Bi0.52 Fe Pb4 S14 Sb5.48'
_chemical_formula_weight 2109.3
_space_group_IT_number 14
_space_group_name_Hall '-P 2ybc'
_space_group_name_H-M_alt 'P 1 21/c 1'
_symmetry_cell_setting monoclinic
_symmetry_Int_Tables_number 14
_symmetry_space_group_name_Hall '-P 2ybc'
_symmetry_space_group_name_H-M 'P 1 21/c 1'
_cell_angle_alpha 90
_cell_angle_beta 91.799(7)
_cell_angle_gamma 90
_cell_formula_units_Z 2
_cell_length_a 4.0237(3)
_cell_length_b 19.1136(17)
_cell_length_c 15.7813(15)
_cell_measurement_reflns_used 3476
_cell_measurement_temperature 298.1(2)
_cell_measurement_theta_max 27.74
_cell_measurement_theta_min 3.32
_cell_volume 1213.10(18)
_computing_cell_refinement 'CrysAlisPro 1.171.40.35a (Rigaku OD, 2018)'
_computing_data_collection 'CrysAlisPro 1.171.40.35a (Rigaku OD, 2018)'
_computing_data_reduction 'CrysAlisPro 1.171.40.35a (Rigaku OD, 2018)'
_diffrn_ambient_temperature 298.1
_diffrn_detector 'CCD plate'
_diffrn_detector_area_resol_mean 5.2027
_diffrn_measured_fraction_theta_full 0.98
_diffrn_measured_fraction_theta_max 0.95
_diffrn_measurement_device 'four-circle diffractometer'
_diffrn_measurement_device_type 'SuperNova, Dual, Cu at home/near, AtlasS2'
_diffrn_measurement_method '\w scans'
_diffrn_radiation_monochromator mirror
_diffrn_radiation_probe x-ray
_diffrn_radiation_source 'X-ray tube'
_diffrn_radiation_type 'Mo K\a'
_diffrn_radiation_wavelength 0.71073
_diffrn_reflns_av_R_equivalents 0.0865
_diffrn_reflns_av_unetI/netI 0.1231
_diffrn_reflns_limit_h_max 5
_diffrn_reflns_limit_h_min -5
_diffrn_reflns_limit_k_max 25
_diffrn_reflns_limit_k_min -26
_diffrn_reflns_limit_l_max 20
_diffrn_reflns_limit_l_min -20
_diffrn_reflns_number 8133
_diffrn_reflns_theta_full 29.05
_diffrn_reflns_theta_max 29.61
_diffrn_reflns_theta_min 2.49
_diffrn_source 'micro-focus sealed X-ray tube'
_exptl_absorpt_coefficient_mu 39.171
_exptl_absorpt_correction_T_max 1
_exptl_absorpt_correction_T_min 0.935
_exptl_absorpt_correction_type multi-scan
_exptl_absorpt_process_details
;
CrysAlisPro 1.171.40.35a (Rigaku Oxford Diffraction, 2018)
Empirical absorption correction using spherical harmonics,
 implemented in SCALE3 ABSPACK scaling algorithm.
;
_exptl_crystal_colour gray
_exptl_crystal_density_diffrn 5.7746
_exptl_crystal_F_000 1801
_exptl_crystal_size_max 0.227
_exptl_crystal_size_mid 0.025
_exptl_crystal_size_min 0.018
_refine_diff_density_max 5.52
_refine_diff_density_min -4.02
_refine_ls_extinction_method none
_refine_ls_goodness_of_fit_gt 1.77
_refine_ls_goodness_of_fit_ref 1.44
_refine_ls_number_constraints 27
_refine_ls_number_parameters 118
_refine_ls_number_reflns 7586
_refine_ls_number_restraints 0
_refine_ls_R_factor_all 0.1094
_refine_ls_R_factor_gt 0.0636
_refine_ls_shift/su_max 0.0099
_refine_ls_shift/su_mean 0.0009
_refine_ls_structure_factor_coef F
_refine_ls_weighting_details w=1/(\s^2^(F)+0.0001F^2^)
_refine_ls_weighting_scheme sigma
_refine_ls_wR_factor_gt 0.0522
_refine_ls_wR_factor_ref 0.0566
_reflns_number_gt 4292
_reflns_number_total 7586
_reflns_threshold_expression I>3\s(I)
_cod_data_source_file jgeosci.312_ESI_jamesonite_pazout.cif
_cod_data_source_block I
_cod_original_sg_symbol_Hall '-P 2ycb'
_cod_original_formula_sum 'Bi0.52 Fe1 Pb4 S14 Sb5.48'
_cod_database_code 1566233

loop_
_space_group_symop_id
_space_group_symop_operation_xyz
1 x,y,z
2 -x,y+1/2,-z+1/2
3 -x,-y,-z
4 x,-y+1/2,z+1/2

loop_
_atom_site_label
_atom_site_type_symbol
_atom_site_fract_x
_atom_site_fract_y
_atom_site_fract_z
_atom_site_adp_type
_atom_site_U_iso_or_equiv
_atom_site_site_symmetry_multiplicity
_atom_site_occupancy
_atom_site_calc_flag
_atom_site_refinement_flags
_atom_site_disorder_assembly
_atom_site_disorder_group
Pb1 Pb 0.55614(15) 0.76150(3) 0.42622(4) Uani 0.0231(2) 4 1 d . . .
Pb2 Pb 0.53480(15) 0.86007(4) 0.18315(5) Uani 0.0264(2) 4 1 d . . .
Sb3 Sb 1.1120(2) 0.84136(5) 0.63134(7) Uani 0.0261(4) 4 0.892(7) d . . .
Bi3 Bi 1.1120(2) 0.84136(5) 0.63134(7) Uani 0.0261(4) 4 0.108(7) d . . .
Sb1 Sb 1.1100(2) 0.95297(5) 0.39658(7) Uani 0.0217(4) 4 0.883(7) d . . .
Bi1 Bi 1.1100(2) 0.95297(5) 0.39658(7) Uani 0.0217(4) 4 0.117(7) d . . .
Sb2 Sb 1.0861(2) 1.06421(5) 0.17973(7) Uani 0.0194(4) 4 0.965(6) d . . .
Bi2 Bi 1.0861(2) 1.06421(5) 0.17973(7) Uani 0.0194(4) 4 0.035(6) d . . .
Fe1 Fe 1.5 1 0 Uani 0.0226(11) 2 1 d . . .
S1 S 0.5508(9) 0.8974(2) 0.5031(3) Uani 0.0245(14) 4 1 d . . .
S7 S 1.5128(9) 1.10537(19) 0.0791(3) Uani 0.0184(12) 4 1 d . . .
S2 S 1.0500(9) 0.84056(19) 0.3175(2) Uani 0.0162(12) 4 1 d . . .
S5 S 1.5280(9) 0.9971(2) 0.2841(3) Uani 0.0214(13) 4 1 d . . .
S4 S 1.0697(9) 0.7311(2) 0.5508(2) Uani 0.0189(12) 4 1 d . . .
S3 S 1.0214(9) 0.95643(18) 0.0956(2) Uani 0.0158(12) 4 1 d . . .
S6 S 1.5817(11) 0.7945(2) 0.7244(3) Uani 0.0277(14) 4 1 d . . .

loop_
_atom_site_aniso_label
_atom_site_aniso_type_symbol
_atom_site_aniso_U_11
_atom_site_aniso_U_22
_atom_site_aniso_U_33
_atom_site_aniso_U_12
_atom_site_aniso_U_13
_atom_site_aniso_U_23
Pb1 Pb 0.0203(3) 0.0158(3) 0.0331(4) -0.0016(3) 0.0011(3) 0.0010(3)
Pb2 Pb 0.0192(3) 0.0283(4) 0.0318(4) -0.0016(3) -0.0001(3) 0.0037(3)
Sb3 Sb 0.0312(7) 0.0188(7) 0.0278(7) 0.0062(4) -0.0074(5) -0.0048(5)
Bi3 Bi 0.0312(7) 0.0188(7) 0.0278(7) 0.0062(4) -0.0074(5) -0.0048(5)
Sb1 Sb 0.0262(7) 0.0138(6) 0.0253(7) -0.0005(4) 0.0024(4) 0.0028(4)
Bi1 Bi 0.0262(7) 0.0138(6) 0.0253(7) -0.0005(4) 0.0024(4) 0.0028(4)
Sb2 Sb 0.0202(7) 0.0124(6) 0.0260(7) -0.0012(4) 0.0076(4) -0.0029(5)
Bi2 Bi 0.0202(7) 0.0124(6) 0.0260(7) -0.0012(4) 0.0076(4) -0.0029(5)
Fe1 Fe 0.0331(19) 0.0044(15) 0.031(2) -0.0046(14) 0.0082(15) -0.0063(14)
S1 S 0.021(2) 0.019(2) 0.032(3) 0.0036(18) -0.0058(18) -0.010(2)
S7 S 0.022(2) 0.0097(19) 0.024(2) 0.0011(15) 0.0047(17) -0.0032(17)
S2 S 0.023(2) 0.0094(19) 0.017(2) -0.0010(16) 0.0001(17) 0.0039(16)
S5 S 0.017(2) 0.019(2) 0.029(2) -0.0076(16) 0.0046(17) 0.0057(18)
S4 S 0.029(2) 0.0072(18) 0.021(2) 0.0001(17) 0.0045(18) -0.0044(17)
S3 S 0.029(2) 0.0043(18) 0.015(2) 0.0007(15) 0.0027(17) -0.0013(15)
S6 S 0.040(3) 0.010(2) 0.033(3) 0.0075(18) -0.004(2) -0.0032(19)

loop_
_atom_type_symbol
_atom_type_scat_dispersion_real
_atom_type_scat_dispersion_imag
_atom_type_scat_source
Bi -4.1077 10.2566 'International Tables Vol C tables 4.2.6.8 and 6.1.1.1'
Fe 0.3463 0.8444 'International Tables Vol C tables 4.2.6.8 and 6.1.1.1'
Pb -3.3944 10.1111 'International Tables Vol C tables 4.2.6.8 and 6.1.1.1'
S 0.1246 0.1234 'International Tables Vol C tables 4.2.6.8 and 6.1.1.1'
Sb -0.5866 1.5461 'International Tables Vol C tables 4.2.6.8 and 6.1.1.1'

loop_
_geom_bond_atom_site_label_1
_geom_bond_atom_site_label_2
_geom_bond_site_symmetry_1
_geom_bond_site_symmetry_2
_geom_bond_distance
Pb1 S1 . . 2.867(4)
Pb1 S7 . 2_745 2.998(4)
Pb1 S2 . 1_455 3.026(4)
Pb1 S2 . . 3.065(4)
Pb1 S4 . 1_455 2.877(4)
Pb1 S4 . . 2.867(4)
Pb1 S6 . 4_464 3.365(5)
Pb2 S2 . 1_455 2.949(4)
Pb2 S2 . . 2.942(4)
Pb2 S5 . 1_455 3.066(4)
Pb2 S4 . 4_464 3.264(4)
Pb2 S4 . 4_564 3.509(4)
Pb2 S3 . 1_455 3.064(4)
Pb2 S3 . . 3.051(4)
Pb2 S6 . 4_464 3.030(4)
Sb3 Sb2 . 3_776 3.5961(16)
Sb3 Bi2 . 3_776 3.5961(16)
Sb3 S1 . . 3.171(4)
Sb3 S1 . 1_655 2.930(4)
Sb3 S4 . . 2.463(4)
Sb3 S6 . 1_455 2.776(5)
Sb3 S6 . . 2.521(4)
Bi3 Sb2 . 3_776 3.5961(16)
Bi3 Bi2 . 3_776 3.5961(16)
Bi3 S1 . . 3.171(4)
Bi3 S1 . 1_655 2.930(4)
Bi3 S4 . . 2.463(4)
Bi3 S6 . 1_455 2.776(5)
Bi3 S6 . . 2.521(4)
Sb1 S1 . . 3.042(4)
Sb1 S1 . 1_655 2.630(4)
Sb1 S1 . 3_776 3.524(4)
Sb1 S2 . . 2.493(4)
Sb1 S5 . 1_455 3.014(4)
Sb1 S5 . . 2.623(4)
Bi1 S1 . . 3.042(4)
Bi1 S1 . 1_655 2.630(4)
Bi1 S1 . 3_776 3.524(4)
Bi1 S2 . . 2.493(4)
Bi1 S5 . 1_455 3.014(4)
Bi1 S5 . . 2.623(4)
Sb2 Fe1 . . 3.5525(12)
Sb2 S7 . 1_455 2.869(4)
Sb2 S7 . . 2.502(4)
Sb2 S5 . 1_455 3.104(4)
Sb2 S5 . . 2.708(4)
Sb2 S3 . . 2.461(4)
Sb2 S6 . 3_876 3.353(4)
Bi2 Fe1 . . 3.5525(12)
Bi2 S7 . 1_455 2.869(4)
Bi2 S7 . . 2.502(4)
Bi2 S5 . 1_455 3.104(4)
Bi2 S5 . . 2.708(4)
Bi2 S3 . . 2.461(4)
Bi2 S6 . 3_876 3.353(4)
Fe1 S7 . . 2.369(4)
Fe1 S7 . 3_875 2.369(4)
Fe1 S3 . . 2.619(4)
Fe1 S3 . 1_655 2.678(4)
Fe1 S3 . 3_775 2.678(4)
Fe1 S3 . 3_875 2.619(4)

loop_
_twin_individual_id
_twin_individual_mass_fraction_refined
_twin_individual_twin_matrix_11
_twin_individual_twin_matrix_12
_twin_individual_twin_matrix_13
_twin_individual_twin_matrix_21
_twin_individual_twin_matrix_22
_twin_individual_twin_matrix_23
_twin_individual_twin_matrix_31
_twin_individual_twin_matrix_32
_twin_individual_twin_matrix_33
1 0.489421 1 0 0 0 1 0 0 0 1
2 0.510579 -1 0 0.25 0 -1 0 0 -0.2 1

_cod_database_fobs_code 1566233
